data_4036414
loop_
_publ_author_name
'Bai, Yihui'
'Yin, Jing'
'Liu, Zhicheng'
'Zhu, Gangguo'

_publ_section_title
;
 Construction of 1-Naphthols via Benzannulation Based on the Reaction of
 Aryl tert-Butyl Ynol Ethers with Ynamides or Ynol Ethers.
;
_journal_issue 20
_journal_name_full 'The Journal of organic chemistry'
_journal_page_first 10226
_journal_page_last 10233
_journal_paper_doi 10.1021/acs.joc.5b01858
_journal_volume 80
_journal_year 2015
_chemical_formula_sum 'C19 H19 N O4 S'
_chemical_formula_weight 357.41
_space_group_IT_number 61
_space_group_name_Hall '-P 2ac 2ab'
_space_group_name_H-M_alt 'P b c a'
_symmetry_cell_setting orthorhombic
_symmetry_space_group_name_Hall '-P 2ac 2ab'
_symmetry_space_group_name_H-M 'P b c a'
_atom_sites_solution_hydrogens geom
_atom_sites_solution_primary direct
_atom_sites_solution_secondary difmap
_audit_creation_method SHELXL-97
_cell_angle_alpha 90.00
_cell_angle_beta 90.00
_cell_angle_gamma 90.00
_cell_formula_units_Z 8
_cell_length_a 16.4246(5)
_cell_length_b 11.9941(4)
_cell_length_c 17.9328(5)
_cell_measurement_reflns_used 9574
_cell_measurement_temperature 296(2)
_cell_measurement_theta_max 27.71
_cell_measurement_theta_min 2.27
_cell_volume 3532.73(19)
_computing_cell_refinement 'Siemens SMART & SAINT'
_computing_data_collection 'Siemens SMART'
_computing_data_reduction 'Siemens XPREP'
_computing_molecular_graphics 'Bruker SHELXTL'
_computing_publication_material 'Bruker SHELXTL'
_computing_structure_refinement 'Siemens SHELXTL'
_computing_structure_solution 'Siemens SHELXTL'
_diffrn_ambient_temperature 296(2)
_diffrn_measured_fraction_theta_full 0.996
_diffrn_measured_fraction_theta_max 0.996
_diffrn_measurement_device_type 'CCD area detector'
_diffrn_measurement_method 'phi and omega scans'
_diffrn_radiation_monochromator graphite
_diffrn_radiation_source 'fine-focus sealed tube'
_diffrn_radiation_type MoK\a
_diffrn_radiation_wavelength 0.71073
_diffrn_reflns_av_R_equivalents 0.0736
_diffrn_reflns_av_sigmaI/netI 0.0215
_diffrn_reflns_limit_h_max 21
_diffrn_reflns_limit_h_min -21
_diffrn_reflns_limit_k_max 15
_diffrn_reflns_limit_k_min -15
_diffrn_reflns_limit_l_max 23
_diffrn_reflns_limit_l_min -23
_diffrn_reflns_number 112643
_diffrn_reflns_theta_full 27.71
_diffrn_reflns_theta_max 27.71
_diffrn_reflns_theta_min 2.27
_diffrn_standards_decay_% none
_diffrn_standards_interval_count none
_diffrn_standards_interval_time none
_diffrn_standards_number none
_exptl_absorpt_coefficient_mu 0.207
_exptl_absorpt_correction_T_max .973
_exptl_absorpt_correction_T_min .956
_exptl_absorpt_correction_type empirical
_exptl_absorpt_process_details 'SADABS (Sheldrick, 1996)'
_exptl_crystal_colour colorless
_exptl_crystal_density_diffrn 1.344
_exptl_crystal_density_method 'not measured'
_exptl_crystal_description block
_exptl_crystal_F_000 1504
_exptl_crystal_size_max .210
_exptl_crystal_size_mid .103
_exptl_crystal_size_min .047
_refine_diff_density_max 0.299
_refine_diff_density_min -0.507
_refine_diff_density_rms 0.067
_refine_ls_extinction_method none
_refine_ls_goodness_of_fit_ref 1.007
_refine_ls_hydrogen_treatment mixed
_refine_ls_matrix_type full
_refine_ls_number_parameters 242
_refine_ls_number_reflns 4137
_refine_ls_number_restraints 0
_refine_ls_restrained_S_all 1.007
_refine_ls_R_factor_gt 0.0453
_refine_ls_shift/su_max 0.086
_refine_ls_shift/su_mean 0.004
_refine_ls_structure_factor_coef Fsqd
_refine_ls_weighting_details 'calc w=1/[\s^2^(Fo^2^)+(0.0730P)^2^+2.3671P] where P=(Fo^2^+2Fc^2^)/3'
_refine_ls_weighting_scheme calc
_refine_ls_wR_factor_gt 0.1201
_refine_ls_wR_factor_ref 0.1402
_reflns_number_gt 3359
_reflns_number_total 4137
_reflns_threshold_expression >2sigma(I)
_cod_data_source_file jo5b01858_si_002.cif
_cod_data_source_block yj674
_cod_depositor_comments
;
The following automatic conversions were performed:

data item '_symmetry_cell_setting' value 'Orthorhombic' was changed
to 'orthorhombic' in accordance with the
/home/saulius/struct/COD-crude-data/automatic-downloads/DataCite-retrospective/ACS/depositions/lib/dictionaries/cif_core.dic
dictionary named 'cif_core.dic' version 2.4.2 last updated on
2011-04-26.

Automatic conversion script
Id: cif_fix_values 6909 2019-04-08 15:41:33Z antanas 
;
_cod_original_sg_symbol_Hall '-P 2ac 2ab '
_cod_original_sg_symbol_H-M Pbca
_cod_database_code 4036414
_refine_ls_r_factor_ref 0.0597

loop_
_symmetry_equiv_pos_as_xyz
'x, y, z'
'-x+1/2, -y, z+1/2'
'-x, y+1/2, -z+1/2'
'x+1/2, -y+1/2, -z'
'-x, -y, -z'
'x-1/2, y, -z-1/2'
'x, -y-1/2, z-1/2'
'-x-1/2, y-1/2, z'

loop_
_atom_site_label
_atom_site_type_symbol
_atom_site_fract_x
_atom_site_fract_y
_atom_site_fract_z
_atom_site_U_iso_or_equiv
_atom_site_adp_type
_atom_site_occupancy
_atom_site_symmetry_multiplicity
_atom_site_calc_flag
_atom_site_refinement_flags
S1 S 0.08496(3) 0.01893(4) 0.32058(2) 0.03737(15) Uani 1 1 d .
O1 O -0.19245(8) 0.11435(14) 0.13477(9) 0.0488(4) Uani 1 1 d .
O2 O 0.14629(8) 0.12046(14) 0.01418(8) 0.0466(4) Uani 1 1 d .
O3 O 0.05968(14) 0.13158(13) 0.31189(9) 0.0645(5) Uani 1 1 d .
O4 O 0.16927(11) -0.00639(18) 0.32861(11) 0.0720(6) Uani 1 1 d .
C1 C -0.10138(12) 0.19213(16) 0.01870(10) 0.0378(4) Uani 1 1 d .
H1B H -0.1571 0.2059 0.0192 0.045 Uiso 1 1 calc R
C2 C -0.05437(13) 0.23250(17) -0.03767(10) 0.0425(4) Uani 1 1 d .
H2A H -0.0784 0.2757 -0.0747 0.051 Uiso 1 1 calc R
C3 C 0.02936(12) 0.21056(17) -0.04127(10) 0.0403(4) Uani 1 1 d .
H3B H 0.0602 0.2386 -0.0805 0.048 Uiso 1 1 calc R
C4 C 0.06568(11) 0.14787(16) 0.01305(10) 0.0340(4) Uani 1 1 d .
C5 C 0.01949(10) 0.10586(14) 0.07473(9) 0.0286(3) Uani 1 1 d .
C6 C 0.05544(10) 0.04463(14) 0.13329(9) 0.0293(3) Uani 1 1 d .
H6A H 0.1110 0.0295 0.1324 0.035 Uiso 1 1 calc R
C7 C 0.00860(10) 0.00746(13) 0.19135(9) 0.0267(3) Uani 1 1 d .
C8 C -0.07682(10) 0.02704(13) 0.19489(9) 0.0276(3) Uani 1 1 d .
C9 C -0.11176(10) 0.08776(14) 0.13789(10) 0.0310(4) Uani 1 1 d .
C10 C -0.06505(10) 0.12893(14) 0.07675(9) 0.0296(3) Uani 1 1 d .
C11 C -0.12604(10) -0.01552(15) 0.25877(10) 0.0326(4) Uani 1 1 d .
C12 C -0.13173(13) -0.12928(18) 0.27307(14) 0.0501(5) Uani 1 1 d .
H12A H -0.1068 -0.1802 0.2413 0.060 Uiso 1 1 calc R
C13 C -0.17484(16) -0.1665(3) 0.33497(18) 0.0736(9) Uani 1 1 d .
H13A H -0.1783 -0.2425 0.3447 0.088 Uiso 1 1 calc R
C14 C -0.21250(16) -0.0914(3) 0.38205(16) 0.0763(9) Uani 1 1 d .
H14A H -0.2407 -0.1169 0.4236 0.092 Uiso 1 1 calc R
C15 C -0.20834(14) 0.0205(3) 0.36764(14) 0.0618(7) Uani 1 1 d .
H15A H -0.2343 0.0709 0.3991 0.074 Uiso 1 1 calc R
C16 C -0.16548(12) 0.05891(19) 0.30632(12) 0.0439(5) Uani 1 1 d .
H16A H -0.1630 0.1350 0.2968 0.053 Uiso 1 1 calc R
C21 C 0.19460(13) 0.1554(2) -0.04772(13) 0.0542(6) Uani 1 1 d .
H21A H 0.2497 0.1308 -0.0408 0.081 Uiso 1 1 calc R
H21B H 0.1934 0.2352 -0.0513 0.081 Uiso 1 1 calc R
H21C H 0.1732 0.1235 -0.0927 0.081 Uiso 1 1 calc R
C22 C 0.08206(17) -0.16246(18) 0.23733(14) 0.0487(5) Uani 1 1 d .
C23 C 0.03673(19) -0.0351(3) 0.40031(13) 0.0678(7) Uani 1 1 d .
H23A H 0.0562 0.0032 0.4438 0.102 Uiso 1 1 calc R
H23B H 0.0487 -0.1132 0.4046 0.102 Uiso 1 1 calc R
H23C H -0.0210 -0.0249 0.3960 0.102 Uiso 1 1 calc R
N1 N 0.04699(9) -0.05195(11) 0.25195(8) 0.0303(3) Uani 1 1 d .
H22A H 0.0985(18) -0.194(3) 0.2806(19) 0.076(9) Uiso 1 1 d .
H22B H 0.0411(18) -0.205(3) 0.2117(18) 0.076(9) Uiso 1 1 d .
H22C H 0.132(2) -0.154(3) 0.207(2) 0.114(13) Uiso 1 1 d .
H1A H -0.2198(19) 0.076(2) 0.1632(17) 0.074(9) Uiso 1 1 d .

loop_
_atom_site_aniso_label
_atom_site_aniso_U_11
_atom_site_aniso_U_22
_atom_site_aniso_U_33
_atom_site_aniso_U_23
_atom_site_aniso_U_13
_atom_site_aniso_U_12
S1 0.0460(3) 0.0363(3) 0.0298(2) -0.00106(17) -0.00711(18) -0.00271(19)
O1 0.0253(6) 0.0631(10) 0.0581(9) 0.0222(8) 0.0029(6) 0.0044(6)
O2 0.0317(7) 0.0706(10) 0.0376(7) 0.0129(7) 0.0070(6) -0.0034(6)
O3 0.1176(16) 0.0335(8) 0.0422(8) -0.0067(6) -0.0153(9) 0.0045(9)
O4 0.0414(9) 0.0966(15) 0.0780(13) -0.0154(10) -0.0198(9) -0.0092(9)
C1 0.0370(9) 0.0415(10) 0.0349(9) 0.0027(8) -0.0070(7) 0.0046(8)
C2 0.0538(11) 0.0444(11) 0.0294(9) 0.0062(8) -0.0079(8) 0.0039(9)
C3 0.0489(11) 0.0450(10) 0.0270(8) 0.0062(7) 0.0026(8) -0.0059(8)
C4 0.0344(9) 0.0402(9) 0.0272(8) -0.0002(7) 0.0003(7) -0.0066(7)
C5 0.0294(8) 0.0310(8) 0.0252(8) -0.0005(6) -0.0013(6) -0.0029(6)
C6 0.0235(7) 0.0360(9) 0.0286(8) 0.0001(7) 0.0007(6) -0.0006(6)
C7 0.0287(8) 0.0259(7) 0.0254(7) 0.0001(6) -0.0023(6) 0.0006(6)
C8 0.0274(8) 0.0267(8) 0.0289(8) -0.0004(6) 0.0023(6) -0.0021(6)
C9 0.0243(8) 0.0340(8) 0.0347(9) 0.0011(7) -0.0002(6) 0.0000(6)
C10 0.0306(8) 0.0298(8) 0.0284(8) 0.0006(6) -0.0039(6) -0.0019(6)
C11 0.0276(8) 0.0368(9) 0.0333(9) 0.0053(7) 0.0017(7) -0.0028(7)
C12 0.0454(11) 0.0416(11) 0.0632(14) 0.0121(10) 0.0070(10) -0.0046(9)
C13 0.0583(15) 0.0683(17) 0.094(2) 0.0452(16) 0.0095(15) -0.0127(13)
C14 0.0496(14) 0.116(2) 0.0630(16) 0.0397(17) 0.0192(12) -0.0058(15)
C15 0.0422(12) 0.098(2) 0.0453(12) 0.0052(12) 0.0161(10) 0.0030(12)
C16 0.0372(10) 0.0516(11) 0.0430(10) 0.0008(9) 0.0087(8) -0.0003(9)
C21 0.0420(11) 0.0800(16) 0.0405(11) 0.0030(11) 0.0112(9) -0.0162(11)
C22 0.0625(15) 0.0330(10) 0.0505(12) -0.0028(9) -0.0132(11) 0.0132(10)
C23 0.094(2) 0.0799(18) 0.0296(11) 0.0108(11) 0.0021(11) 0.0025(15)
N1 0.0359(8) 0.0269(6) 0.0280(7) 0.0009(5) -0.0032(6) 0.0025(6)

loop_
_atom_type_symbol
_atom_type_description
_atom_type_scat_dispersion_real
_atom_type_scat_dispersion_imag
_atom_type_scat_source
C C 0.0033 0.0016 'International Tables Vol C Tables 4.2.6.8 and 6.1.1.4'
H H 0.0000 0.0000 'International Tables Vol C Tables 4.2.6.8 and 6.1.1.4'
N N 0.0061 0.0033 'International Tables Vol C Tables 4.2.6.8 and 6.1.1.4'
O O 0.0106 0.0060 'International Tables Vol C Tables 4.2.6.8 and 6.1.1.4'
S S 0.1246 0.1234 'International Tables Vol C Tables 4.2.6.8 and 6.1.1.4'

loop_
_geom_angle_atom_site_label_1
_geom_angle_atom_site_label_2
_geom_angle_atom_site_label_3
_geom_angle
O3 S1 O4 119.83(13)
O3 S1 N1 107.63(9)
O4 S1 N1 109.81(10)
O3 S1 C23 107.93(13)
O4 S1 C23 106.08(14)
N1 S1 C23 104.52(11)
C4 O2 C21 117.21(16)
C2 C1 C10 119.75(18)
C1 C2 C3 121.60(17)
C4 C3 C2 119.89(17)
O2 C4 C3 124.50(16)
O2 C4 C5 114.68(15)
C3 C4 C5 120.82(17)
C6 C5 C10 119.53(15)
C6 C5 C4 122.41(15)
C10 C5 C4 118.05(15)
C7 C6 C5 120.02(15)
C6 C7 C8 122.26(15)
C6 C7 N1 119.18(15)
C8 C7 N1 118.55(14)
C9 C8 C7 117.62(15)
C9 C8 C11 121.60(15)
C7 C8 C11 120.77(15)
O1 C9 C8 123.89(16)
O1 C9 C10 114.20(15)
C8 C9 C10 121.90(15)
C5 C10 C1 119.85(16)
C5 C10 C9 118.65(15)
C1 C10 C9 121.51(16)
C12 C11 C16 118.94(18)
C12 C11 C8 120.89(17)
C16 C11 C8 120.15(16)
C13 C12 C11 119.7(2)
C14 C13 C12 120.5(2)
C15 C14 C13 120.1(2)
C14 C15 C16 120.1(2)
C15 C16 C11 120.6(2)
C7 N1 C22 118.82(15)
C7 N1 S1 118.72(11)
C22 N1 S1 117.26(13)

loop_
_geom_bond_atom_site_label_1
_geom_bond_atom_site_label_2
_geom_bond_distance
S1 O3 1.4220(17)
S1 O4 1.4249(19)
S1 N1 1.6207(14)
S1 C23 1.758(2)
O1 C9 1.364(2)
O2 C4 1.364(2)
O2 C21 1.427(2)
C1 C2 1.361(3)
C1 C10 1.419(2)
C2 C3 1.402(3)
C3 C4 1.368(3)
C4 C5 1.433(2)
C5 C6 1.411(2)
C5 C10 1.416(2)
C6 C7 1.369(2)
C7 C8 1.424(2)
C7 N1 1.444(2)
C8 C9 1.380(2)
C8 C11 1.492(2)
C9 C10 1.426(2)
C11 C12 1.391(3)
C11 C16 1.394(3)
C12 C13 1.390(3)
C13 C14 1.381(5)
C14 C15 1.369(4)
C15 C16 1.384(3)
C22 N1 1.469(2)
